data_2008249
loop_
_publ_author_name
'Norberg, Stefan'
'Svensson, G\"oran'
'Albertsson, J\"orgen'

_publ_section_title
;
 Lead(II) oxydiacetate hydrate
;
_journal_issue 3
_journal_name_full 'Acta Crystallographica Section C'
_journal_page_first 356
_journal_page_last 358
_journal_paper_doi 10.1107/S0108270198014115
_journal_volume 55
_journal_year 1999
_chemical_formula_iupac '[Pb (C4 H4 O5) (H2 O)]'
_chemical_formula_moiety 'C4 H6 O6 Pb'
_chemical_formula_structural 'Pb (C4 H4 O5)(H2 O)'
_chemical_formula_sum 'C4 H6 O6 Pb'
_chemical_formula_weight 357.28
_space_group_IT_number 62
_symmetry_cell_setting orthorhombic
_symmetry_space_group_name_Hall '-P 2ac 2n'
_symmetry_space_group_name_H-M 'P n m a'
_cell_angle_alpha 90
_cell_angle_beta 90
_cell_angle_gamma 90
_cell_formula_units_Z 4
_cell_length_a 6.9403(5)
_cell_length_b 9.9480(7)
_cell_length_c 9.5931(7)
_cell_measurement_reflns_used 25
_cell_measurement_temperature 293(2)
_cell_measurement_theta_max 30
_cell_measurement_theta_min 19
_cell_volume 662.33(8)
_computing_cell_refinement 'Xtal3.4 (Hall et al., 1995)'
_computing_data_collection 'CAD-4 Software (Enraf-Nonius, 1989)'
_computing_data_reduction Xtal3.4
_computing_molecular_graphics 'ORTEPIII (Burnett & Johnson, 1996)'
_computing_publication_material 'TEXSAN for Windows (Molecular Structure Corporation, 1997)'
_computing_structure_refinement 'SHELXL93 (Sheldrick, 1993)'
_computing_structure_solution 'SIR92 (Altomare et al., 1994)'
_diffrn_ambient_temperature 293(2)
_diffrn_measurement_device 'Enraf-Nonius CAD-4'
_diffrn_measurement_method \w-2\q
_diffrn_radiation_monochromator graphite
_diffrn_radiation_source 'Fine-focus sealed tube'
_diffrn_radiation_type MoK\a
_diffrn_radiation_wavelength 0.71073
_diffrn_reflns_av_R_equivalents 0.0441
_diffrn_reflns_av_sigmaI/netI 0.0625
_diffrn_reflns_limit_h_max 0
_diffrn_reflns_limit_h_min -9
_diffrn_reflns_limit_k_max 13
_diffrn_reflns_limit_k_min -13
_diffrn_reflns_limit_l_max 0
_diffrn_reflns_limit_l_min -13
_diffrn_reflns_number 2166
_diffrn_reflns_theta_max 30
_diffrn_reflns_theta_min 3
_diffrn_standards_decay_% -2.0
_diffrn_standards_interval_time 60
_diffrn_standards_number 3
_exptl_absorpt_coefficient_mu 25.452
_exptl_absorpt_correction_T_max 0.194
_exptl_absorpt_correction_T_min 0.089
_exptl_absorpt_correction_type 'Gaussian (Hall et al., 1995)'
_exptl_crystal_colour 'Clear, colourless'
_exptl_crystal_density_diffrn 3.583
_exptl_crystal_density_method 'not measured'
_exptl_crystal_description Prism
_exptl_crystal_F_000 640
_exptl_crystal_size_max 0.13
_exptl_crystal_size_mid 0.11
_exptl_crystal_size_min 0.08
_refine_diff_density_max 4.287
_refine_diff_density_min -3.698
_refine_ls_extinction_coef 0.0044(8)
_refine_ls_extinction_method SHELXL97
_refine_ls_goodness_of_fit_all 1.158
_refine_ls_goodness_of_fit_ref 1.197
_refine_ls_hydrogen_treatment noref
_refine_ls_matrix_type full
_refine_ls_number_constraints 0
_refine_ls_number_parameters 53
_refine_ls_number_reflns 1006
_refine_ls_number_restraints 4
_refine_ls_restrained_S_all 1.156
_refine_ls_restrained_S_obs 1.196
_refine_ls_R_factor_all 0.061
_refine_ls_R_factor_gt 0.044
_refine_ls_shift/su_max 0.017
_refine_ls_shift/su_mean 0.003
_refine_ls_structure_factor_coef Fsqd
_refine_ls_weighting_details 'w = 1/[\s^2^(Fo^2^)+(0.0665P)^2^] where P = (Fo^2^+2Fc^2^)/3'
_refine_ls_weighting_scheme calc
_refine_ls_wR_factor_all 0.129
_refine_ls_wR_factor_ref 0.112
_reflns_number_gt 729
_reflns_number_total 1006
_reflns_threshold_expression I>2\s(I)
_cod_data_source_file fg1511.cif
_cod_data_source_block sk1249
_cod_original_sg_symbol_Hall '-P 2ac 2n '
_cod_database_code 2008249

loop_
_symmetry_equiv_pos_as_xyz
'+x  ,+y  ,+z  '
+x+1/2,-y+1/2,-z+1/2
'-x  ,+y+1/2,-z  '
'-x+1/2,-y  ,+z+1/2'
'-x  ,-y  ,-z  '
-x+1/2,+y+1/2,+z+1/2
'+x  ,-y+1/2,+z  '
'+x+1/2,+y  ,-z+1/2'

loop_
_atom_site_label
_atom_site_fract_x
_atom_site_fract_y
_atom_site_fract_z
_atom_site_U_iso_or_equiv
_atom_site_adp_type
_atom_site_occupancy
_atom_site_disorder_group
_atom_site_type_symbol
Pb1 0.26026(6) 0.25 0.61467(5) 0.0189(3) Uani 1 . Pb
O1 0.3837(14) 0.25 0.3638(11) 0.027(2) Uani 1 . O
O4 -0.0763(14) 0.25 0.5373(13) 0.042(3) Uani 1 . O
H3 -0.1291 0.3422 0.5030 0.014 Uiso 1 . H
C1a 0.441(4) 0.386(3) 0.311(3) 0.022(4) Uiso 0.44(3) a C
H1a 0.4266 0.3854 0.2124 0.014 Uiso 0.44(3) a H
H2a 0.5704 0.3881 0.3264 0.014 Uiso 0.44(3) a H
C2a 0.344(4) 0.493(3) 0.391(3) 0.018(3) Uiso 0.44(3) a C
O2a 0.247(3) 0.470(3) 0.491(3) 0.027(3) Uiso 0.44(3) a O
O3a 0.376(3) 0.6104(18) 0.343(2) 0.022(3) Uiso 0.44(3) a O
C1b 0.475(3) 0.363(2) 0.309(2) 0.014(3) Uiso 0.56(3) b C
H1b 0.4607 0.3577 0.2148 0.014 Uiso 0.56(3) b H
H2b 0.6044 0.3679 0.3288 0.014 Uiso 0.56(3) b H
C2b 0.374(3) 0.486(2) 0.360(2) 0.016(3) Uiso 0.56(3) b C
O2b 0.251(2) 0.475(2) 0.459(2) 0.026(3) Uiso 0.56(3) b O
O3b 0.426(2) 0.5955(15) 0.3013(19) 0.025(3) Uiso 0.56(3) b O

loop_
_atom_site_aniso_label
_atom_site_aniso_U_11
_atom_site_aniso_U_22
_atom_site_aniso_U_33
_atom_site_aniso_U_12
_atom_site_aniso_U_13
_atom_site_aniso_U_23
Pb1 0.0227(3) 0.0143(3) 0.0196(4) 0.000 0.0016(2) 0.000
O1 0.029(5) 0.017(5) 0.034(6) 0.000 0.009(4) 0.000
O4 0.022(5) 0.068(9) 0.037(7) 0.000 -0.004(4) 0.000

loop_
_atom_type_symbol
_atom_type_description
_atom_type_scat_dispersion_real
_atom_type_scat_dispersion_imag
_atom_type_scat_source
Pb Pb -3.3944 10.1111 'International Tables Vol C Tables 4.2.6.8 and 6.1.1.4'
C C 0.0033 0.0016 'International Tables Vol C Tables 4.2.6.8 and 6.1.1.4'
O O 0.0106 0.0060 'International Tables Vol C Tables 4.2.6.8 and 6.1.1.4'
H H 0.0000 0.0000 'International Tables Vol C Tables 4.2.6.8 and 6.1.1.4'

loop_
_geom_angle_atom_site_label_1
_geom_angle_atom_site_label_2
_geom_angle_atom_site_label_3
_geom_angle_site_symmetry_1
_geom_angle_site_symmetry_3
_geom_angle
_geom_angle_publ_flag
O4 Pb1 O1 . . 92.0(4) no
O4 Pb1 O3a . 4_565 85.1(5) no
O4 Pb1 O3b . 4_565 75.2(5) no
O4 Pb1 O3a . 6_545 85.1(5) no
O4 Pb1 O3b . 6_545 75.2(5) no
O1 Pb1 O3a . 4_565 149.6(4) no
O1 Pb1 O3b . 4_565 142.0(4) no
O1 Pb1 O3a . 6_545 149.6(4) no
O1 Pb1 O3b . 6_545 142.0(4) no
O3a Pb1 O3a 4_565 6_545 60.4(8) no
O3b Pb1 O3b 4_565 6_545 69.7(6) no
O4 Pb1 O2a . . 79.7(5) no
O4 Pb1 O2b . . 79.1(4) no
O4 Pb1 O2a . 7_555 79.7(5) no
O4 Pb1 O2b . 7_555 79.1(4) no
O1 Pb1 O2a . . 64.0(6) no
O1 Pb1 O2b . . 59.0(4) no
O1 Pb1 O2a . 7_555 64.0(6) no
O1 Pb1 O2b . 7_555 59.0(4) no
O3a Pb1 O2a 6_545 7_555 85.7(7) no
O3b Pb1 O2b 6_545 7_555 83.3(5) no
O3a Pb1 O2a 4_565 . 85.7(7) no
O3b Pb1 O2b 4_565 . 83.3(5) no
O3a Pb1 O2a 4_565 7_555 143.9(7) no
O3b Pb1 O2b 4_565 7_555 146.5(4) no
O3a Pb1 O2a 6_545 . 143.9(6) no
O3b Pb1 O2b 6_545 . 146.5(4) no
O2a Pb1 O2a 7_555 . 122.8(12) no
O2b Pb1 O2b 7_555 . 112.5(9) no
O4 Pb1 O3a . 5_666 150.3(3) no
O4 Pb1 O3b . 5_666 146.4(3) no
O4 Pb1 O3a . 3_646 150.3(3) no
O4 Pb1 O3b . 3_646 146.4(3) no
O1 Pb1 O3a . 3_646 80.8(5) no
O1 Pb1 O3b . 3_646 90.6(5) no
O1 Pb1 O3a . 5_666 80.8(5) no
O1 Pb1 O3b . 5_666 90.6(5) no
O3a Pb1 O3a 4_565 5_666 87.0(5) no
O3b Pb1 O3b 4_565 5_666 82.4(4) no
O3a Pb1 O3a 6_545 3_646 87.0(5) no
O3b Pb1 O3b 6_545 3_646 82.4(4) no
O3a Pb1 O3a 6_545 5_666 115.3(4) no
O3b Pb1 O3b 6_545 5_666 119.9(3) no
O3a Pb1 O3a 4_565 3_646 115.3(4) no
O3b Pb1 O3b 4_565 3_646 119.9(3) no
O2a Pb1 O3a 7_555 5_666 121.1(6) no
O2b Pb1 O3b 7_555 5_666 129.6(5) no
O2a Pb1 O3a . 3_646 121.1(6) no
O2b Pb1 O3b . 3_646 129.6(5) no
O2a Pb1 O3a . 5_666 71.2(6) no
O2b Pb1 O3b . 5_666 73.7(5) no
O2a Pb1 O3a 7_555 3_646 71.2(6) no
O2b Pb1 O3b 7_555 3_646 73.7(5) no
O3a Pb1 O3a 5_666 3_646 57.0(7) no
O3b Pb1 O3b 5_666 3_646 66.9(6) no
C1a O1 C1a 7_555 . 129.(2) no
C1b O1 C1b 7_555 . 107.4(18) no
C1a O1 Pb1 7_555 . 114.0(12) no
C1b O1 Pb1 7_555 . 120.6(10) no
C1a O1 Pb1 . . 114.0(12) no
C1b O1 Pb1 . . 120.6(10) no
H3 O4 H3 . 7_555 123.5(10) no
H3 O4 Pb1 . . 115.6(5) no
H3 O4 Pb1 7_555 . 115.6(5) no
H2a C1a H1a . . 105.(3) no
H2b C1b H1b . . 108.6(19) no
H2a C1a O1 . . 103.(3) no
H2b C1b O1 . . 114.0(18) no
H1a C1a O1 . . 108.(2) no
H1b C1b O1 . . 106.1(17) no
H2a C1a C2a . . 110.(3) no
H2b C1b C2b . . 110.3(18) no
H1a C1a C2a . . 118.(3) no
H1b C1b C2b . . 109.(2) no
O1 C1a C2a . . 111.(2) no
O1 C1b C2b . . 108.8(14) no
O3a C2a O2a . . 124.(3) no
O3b C2b O2b . . 126.2(19) no
O3a C2a C1a . . 113.(2) no
O3b C2b C1b . . 115.0(16) no
O2a C2a C1a . . 122.(3) no
O2b C2b C1b . . 118.7(18) no
C2a O2a Pb1 . . 122.(2) no
C2b O2b Pb1 . . 118.2(14) no
C2a O3a Pb1 . 4_564 133.3(15) no
C2b O3b Pb1 . 4_564 130.2(12) no
C2a O3a Pb1 . 3_656 122.7(14) no
C2b O3b Pb1 . 3_656 124.2(11) no
Pb1 O3a Pb1 4_564 3_656 99.7(6) no
Pb1 O3b Pb1 4_564 3_656 104.6(5) no

loop_
_geom_bond_atom_site_label_1
_geom_bond_atom_site_label_2
_geom_bond_site_symmetry_1
_geom_bond_site_symmetry_2
_geom_bond_distance
_geom_bond_publ_flag
Pb1 O1 . . 2.554(10) yes
Pb1 O4 . . 2.451(10) yes
Pb1 O2a . . 2.49(3) yes
Pb1 O2a . 7_555 2.49(3) no
Pb1 O3a . 4_565 2.76(2) yes
Pb1 O3a . 6_545 2.76(2) no
Pb1 O3a . 3_646 2.91(2) yes
Pb1 O3a . 5_666 2.91(2) no
O1 C1a . 7_555 1.49(3) no
O1 C1a . . 1.49(3) no
O4 H3 . . 1.041(5) no
O4 H3 . 7_555 1.041(5) no
C1a H2a . . 0.91(3) no
C1a H1a . . 0.95(3) no
C1a C2a . . 1.47(4) no
C2a O3a . . 1.28(3) no
C2a O2a . . 1.19(3) no
O3a Pb1 . 4_564 2.76(2) no
O3a Pb1 . 3_656 2.91(2) no
Pb1 O2b . . 2.69(2) yes
Pb1 O2b . 7_555 2.69(2) no
Pb1 O3b . 4_565 2.689(13) yes
Pb1 O3b . 6_545 2.689(13) no
Pb1 O3b . 3_646 2.787(14) yes
Pb1 O3b . 5_666 2.787(14) no
O1 C1b . 7_555 1.40(2) no
O1 C1b . . 1.40(2) no
O4 H3 . . 1.041(5) no
O4 H3 . 7_555 1.041(5) no
C1b H2b . . 0.92(2) no
C1b H1b . . 0.91(2) no
C1b C2b . . 1.50(2) no
C2b O3b . . 1.27(2) no
C2b O2b . . 1.28(2) no
O3b Pb1 . 4_564 2.689(13) no
O3b Pb1 . 3_656 2.787(14) no

loop_
_geom_torsion_atom_site_label_1
_geom_torsion_atom_site_label_2
_geom_torsion_atom_site_label_3
_geom_torsion_atom_site_label_4
_geom_torsion
_geom_torsion_publ_flag
O1 C1a C2a O2a 6.(4) no
O1 C1b C2b O2b 12.(2) no
O1 C1a C2a O3a -174.9(19) no
O1 C1b C2b O3b -170.3(15) no
